data_8101898
loop_
_publ_author_name
'Irrgang, T.'
'Balireddi, S.'
'Karthikeyan, S.'
'Kempe, R.'

_publ_section_title
;
Crystal structure of N,N'-bis(2-methyl-4-phenyl-5-tert-butylimidazo
[1,5-b]pyridazin-7-yl)ethylenediamine, C~2~H~4~(NH)~2~(C~17~H~18~N~3~)
~2~
;
_journal_issue 1
_journal_name_full 'Zeitschrift f\"ur Kristallographie - New Crystal Structures'
_journal_page_first 23
_journal_page_last 24
_journal_volume 221
_journal_year 2006
_chemical_formula_sum 'C36 H42 N8'
_chemical_formula_weight 586.78
_chemical_name_systematic
;
N,N'-bis(2-methyl-4-phenyl-5-tert-butylimidazo[1,5-b]pyridazin-
7-yl)ethylenediamine
;
_space_group_IT_number 14
_symmetry_cell_setting monoclinic
_symmetry_space_group_name_Hall '-P 2ybc'
_symmetry_space_group_name_H-M 'P 1 21/c 1'
_atom_sites_solution_hydrogens geom
_atom_sites_solution_primary direct
_atom_sites_solution_secondary difmap
_audit_creation_method SHELXL-97
_cell_angle_alpha 90.00
_cell_angle_beta 109.30(3)
_cell_angle_gamma 90.00
_cell_formula_units_Z 2
_cell_length_a 14.004(3)
_cell_length_b 9.1644(18)
_cell_length_c 13.468(3)
_cell_measurement_reflns_used 20975
_cell_measurement_temperature 193(2)
_cell_volume 1631.3(7)
_computing_data_collection X-AREA-STOE
_computing_structure_refinement 'SHELXL-97 (Sheldrick, 1997)'
_computing_structure_solution SIR97
_diffrn_ambient_temperature 193(2)
_diffrn_measured_fraction_theta_full 0.985
_diffrn_measured_fraction_theta_max 0.985
_diffrn_measurement_device_type 'Stoe IPDS II'
_diffrn_measurement_method phi
_diffrn_radiation_monochromator graphite
_diffrn_radiation_source 'fine-focus sealed tube'
_diffrn_radiation_type MoK\a
_diffrn_radiation_wavelength 0.71073
_diffrn_reflns_av_R_equivalents 0.1258
_diffrn_reflns_av_sigmaI/netI 0.0597
_diffrn_reflns_limit_h_max 17
_diffrn_reflns_limit_h_min -17
_diffrn_reflns_limit_k_max 9
_diffrn_reflns_limit_k_min -11
_diffrn_reflns_limit_l_max 16
_diffrn_reflns_limit_l_min -16
_diffrn_reflns_number 20975
_diffrn_reflns_theta_full 25.83
_diffrn_reflns_theta_max 25.83
_diffrn_reflns_theta_min 1.54
_exptl_absorpt_coefficient_mu 0.073
_exptl_absorpt_correction_type none
_exptl_crystal_colour orange
_exptl_crystal_density_diffrn 1.195
_exptl_crystal_density_method 'not measured'
_exptl_crystal_description prism
_exptl_crystal_F_000 628
_exptl_crystal_size_max 0.5
_exptl_crystal_size_mid 0.4
_exptl_crystal_size_min 0.3
_refine_diff_density_max 0.183
_refine_diff_density_min -0.153
_refine_diff_density_rms 0.034
_refine_ls_extinction_method none
_refine_ls_goodness_of_fit_ref 1.105
_refine_ls_hydrogen_treatment mixed
_refine_ls_matrix_type full
_refine_ls_number_parameters 206
_refine_ls_number_reflns 3103
_refine_ls_number_restraints 0
_refine_ls_restrained_S_all 1.105
_refine_ls_R_factor_all 0.0899
_refine_ls_R_factor_gt 0.0601
_refine_ls_shift/su_max 0.000
_refine_ls_shift/su_mean 0.000
_refine_ls_structure_factor_coef Fsqd
_refine_ls_weighting_details 'calc w=1/[\s^2^(Fo^2^)+(0.0612P)^2^+0.4325P] where P=(Fo^2^+2Fc^2^)/3'
_refine_ls_weighting_scheme calc
_refine_ls_wR_factor_gt 0.1463
_refine_ls_wR_factor_ref 0.1580
_reflns_number_gt 2204
_reflns_number_total 3103
_reflns_threshold_expression >2sigma(I)
_cod_data_source_file 1267-1689.cff
_cod_data_source_block k169m
_cod_depositor_comments
;
The following automatic conversions were performed:

'_exptl_absorpt_correction_type' tag value 'no' was replaced with
'none' value.

Automatic conversion script
Id: cif_fix_values 1646 2011-03-28 12:23:43Z adriana 
;
_cod_original_cell_volume 1631.3(6)
_cod_original_sg_symbol_H-M P12(1)/c1
_cod_database_code 8101898

loop_
_symmetry_equiv_pos_as_xyz
'x, y, z'
'-x, y+1/2, -z+1/2'
'-x, -y, -z'
'x, -y-1/2, z-1/2'

loop_
_atom_site_label
_atom_site_type_symbol
_atom_site_fract_x
_atom_site_fract_y
_atom_site_fract_z
_atom_site_U_iso_or_equiv
_atom_site_adp_type
_atom_site_occupancy
_atom_site_symmetry_multiplicity
_atom_site_Wyckoff_symbol
_atom_site_calc_flag
_atom_site_refinement_flags
_atom_site_disorder_assembly
_atom_site_disorder_group
C1 C 0.79166(17) 0.1519(2) 0.35218(17) 0.0453(5) Uani 1 4 e d . . .
C2 C 0.67710(18) 0.1615(3) 0.31986(19) 0.0511(6) Uani 1 4 e d . . .
C3 C 0.6338(2) 0.0214(4) 0.3472(4) 0.0995(13) Uani 1 4 e d . . .
H3A H 0.6491 -0.0598 0.3075 0.149 Uiso 1 4 e calc R . .
H3B H 0.5603 0.0311 0.3290 0.149 Uiso 1 4 e calc R . .
H3C H 0.6640 0.0023 0.4227 0.149 Uiso 1 4 e calc R . .
C4 C 0.6302(2) 0.1951(5) 0.2032(2) 0.0914(11) Uani 1 4 e d . . .
H4A H 0.6444 0.1148 0.1620 0.137 Uiso 1 4 e calc R . .
H4B H 0.6590 0.2857 0.1869 0.137 Uiso 1 4 e calc R . .
H4C H 0.5568 0.2063 0.1854 0.137 Uiso 1 4 e calc R . .
C5 C 0.6483(2) 0.2863(4) 0.3792(3) 0.0870(10) Uani 1 4 e d . . .
H5A H 0.5744 0.2941 0.3574 0.130 Uiso 1 4 e calc R . .
H5B H 0.6765 0.3778 0.3635 0.130 Uiso 1 4 e calc R . .
H5C H 0.6754 0.2672 0.4550 0.130 Uiso 1 4 e calc R . .
C6 C 0.85652(16) 0.0546(2) 0.32659(17) 0.0427(5) Uani 1 4 e d . . .
C7 C 0.85849(17) -0.0703(2) 0.26404(17) 0.0452(5) Uani 1 4 e d . . .
C8 C 0.76677(18) -0.1431(3) 0.19202(19) 0.0494(6) Uani 1 4 e d . . .
C9 C 0.7265(2) -0.2646(3) 0.2233(2) 0.0662(7) Uani 1 4 e d . . .
H9 H 0.7558 -0.3006 0.2930 0.079 Uiso 1 4 e calc R . .
C10 C 0.6435(2) -0.3348(3) 0.1540(3) 0.0807(10) Uani 1 4 e d . . .
H10 H 0.6160 -0.4183 0.1765 0.097 Uiso 1 4 e calc R . .
C11 C 0.6009(2) -0.2846(4) 0.0535(3) 0.0836(10) Uani 1 4 e d . . .
H11 H 0.5433 -0.3320 0.0065 0.100 Uiso 1 4 e calc R . .
C12 C 0.6415(3) -0.1658(4) 0.0209(3) 0.0932(11) Uani 1 4 e d . . .
H12 H 0.6126 -0.1312 -0.0491 0.112 Uiso 1 4 e calc R . .
C13 C 0.7243(2) -0.0962(4) 0.0896(2) 0.0735(8) Uani 1 4 e d . . .
H13 H 0.7526 -0.0145 0.0659 0.088 Uiso 1 4 e calc R . .
C14 C 0.95035(18) -0.1253(3) 0.26940(18) 0.0489(6) Uani 1 4 e d . . .
H14 H 0.9523 -0.2093 0.2288 0.059 Uiso 1 4 e calc R . .
C15 C 1.04346(18) -0.0630(3) 0.33285(18) 0.0475(6) Uani 1 4 e d . . .
C16 C 1.14228(19) -0.1271(3) 0.3369(2) 0.0575(6) Uani 1 4 e d . . .
H16A H 1.1975 -0.0695 0.3845 0.086 Uiso 1 4 e calc R . .
H16B H 1.1478 -0.1263 0.2662 0.086 Uiso 1 4 e calc R . .
H16C H 1.1466 -0.2278 0.3625 0.086 Uiso 1 4 e calc R . .
C17 C 0.94376(17) 0.2270(2) 0.43736(17) 0.0447(5) Uani 1 4 e d . . .
C18 C 1.01362(19) 0.4411(3) 0.54205(18) 0.0527(6) Uani 1 4 e d . . .
H18A H 1.0774 0.4685 0.5977 0.063 Uiso 1 4 e calc R . .
H18B H 0.9598 0.4355 0.5746 0.063 Uiso 1 4 e calc R . .
N1 N 0.84770(15) 0.2573(2) 0.41978(15) 0.0484(5) Uani 1 4 e d . . .
N2 N 0.95439(14) 0.1072(2) 0.38384(14) 0.0432(5) Uani 1 4 e d . . .
N3 N 1.04764(14) 0.0533(2) 0.39024(14) 0.0452(5) Uani 1 4 e d . . .
N4 N 1.02590(17) 0.2990(2) 0.50123(17) 0.0541(5) Uani 1 4 e d . . .
H4N H 1.085(2) 0.274(3) 0.498(2) 0.057(8) Uiso 1 4 e d . . .

loop_
_atom_site_aniso_label
_atom_site_aniso_U_11
_atom_site_aniso_U_22
_atom_site_aniso_U_33
_atom_site_aniso_U_23
_atom_site_aniso_U_13
_atom_site_aniso_U_12
C1 0.0542(13) 0.0405(12) 0.0421(12) 0.0007(10) 0.0172(10) -0.0006(10)
C2 0.0515(14) 0.0491(13) 0.0554(14) -0.0027(11) 0.0213(11) -0.0005(11)
C3 0.070(2) 0.073(2) 0.175(4) 0.018(2) 0.067(2) -0.0037(16)
C4 0.0547(17) 0.143(3) 0.069(2) 0.003(2) 0.0106(14) 0.0052(19)
C5 0.0608(17) 0.092(2) 0.108(3) -0.028(2) 0.0274(17) 0.0122(16)
C6 0.0495(13) 0.0409(12) 0.0380(11) 0.0022(10) 0.0149(9) -0.0031(10)
C7 0.0556(14) 0.0401(12) 0.0402(12) 0.0029(10) 0.0165(10) -0.0011(10)
C8 0.0536(14) 0.0421(12) 0.0535(14) -0.0086(11) 0.0190(11) -0.0010(11)
C9 0.0591(16) 0.0546(16) 0.0798(19) 0.0076(14) 0.0163(14) -0.0037(13)
C10 0.0603(18) 0.0543(17) 0.125(3) -0.0066(18) 0.0274(19) -0.0125(14)
C11 0.0638(18) 0.087(2) 0.091(2) -0.034(2) 0.0127(17) -0.0123(17)
C12 0.089(2) 0.114(3) 0.0620(19) -0.0123(19) 0.0062(17) -0.029(2)
C13 0.080(2) 0.081(2) 0.0516(16) -0.0024(14) 0.0116(14) -0.0235(16)
C14 0.0566(15) 0.0446(13) 0.0465(13) -0.0033(10) 0.0183(11) 0.0014(11)
C15 0.0559(14) 0.0457(13) 0.0420(12) 0.0037(11) 0.0176(10) 0.0034(11)
C16 0.0574(15) 0.0626(16) 0.0536(14) 0.0000(12) 0.0197(12) 0.0086(12)
C17 0.0508(14) 0.0412(12) 0.0418(11) 0.0001(10) 0.0149(10) -0.0019(10)
C18 0.0651(16) 0.0456(13) 0.0445(13) -0.0088(10) 0.0143(11) -0.0054(11)
N1 0.0558(12) 0.0450(11) 0.0466(11) -0.0012(9) 0.0198(9) 0.0008(9)
N2 0.0472(11) 0.0421(10) 0.0407(10) 0.0006(8) 0.0151(8) -0.0007(8)
N3 0.0485(11) 0.0455(11) 0.0433(10) 0.0031(9) 0.0177(8) 0.0019(9)
N4 0.0540(13) 0.0475(11) 0.0560(12) -0.0087(10) 0.0116(10) -0.0010(10)

loop_
_atom_type_symbol
_atom_type_description
_atom_type_scat_dispersion_real
_atom_type_scat_dispersion_imag
_atom_type_scat_source
C C 0.0033 0.0016 'International Tables Vol C Tables 4.2.6.8 and 6.1.1.4'
H H 0.0000 0.0000 'International Tables Vol C Tables 4.2.6.8 and 6.1.1.4'
N N 0.0061 0.0033 'International Tables Vol C Tables 4.2.6.8 and 6.1.1.4'

loop_
_geom_angle_atom_site_label_1
_geom_angle_atom_site_label_2
_geom_angle_atom_site_label_3
_geom_angle
_geom_angle_site_symmetry_1
_geom_angle_site_symmetry_3
_geom_angle_publ_flag
N1 C1 C6 109.6(2) . . ?
N1 C1 C2 117.69(19) . . ?
C6 C1 C2 132.7(2) . . ?
C3 C2 C1 110.5(2) . . ?
C3 C2 C4 110.6(3) . . ?
C1 C2 C4 111.2(2) . . ?
C3 C2 C5 108.2(3) . . ?
C1 C2 C5 109.3(2) . . ?
C4 C2 C5 106.9(3) . . ?
C1 C6 N2 103.87(18) . . ?
C1 C6 C7 143.1(2) . . ?
N2 C6 C7 112.97(19) . . ?
C14 C7 C6 117.9(2) . . ?
C14 C7 C8 117.8(2) . . ?
C6 C7 C8 124.3(2) . . ?
C9 C8 C13 118.3(2) . . ?
C9 C8 C7 121.1(2) . . ?
C13 C8 C7 120.5(2) . . ?
C8 C9 C10 120.4(3) . . ?
C11 C10 C9 120.4(3) . . ?
C12 C11 C10 119.6(3) . . ?
C11 C12 C13 120.1(3) . . ?
C12 C13 C8 121.1(3) . . ?
C7 C14 C15 123.1(2) . . ?
N3 C15 C14 122.4(2) . . ?
N3 C15 C16 116.2(2) . . ?
C14 C15 C16 121.4(2) . . ?
N1 C17 N2 111.26(19) . . ?
N1 C17 N4 127.8(2) . . ?
N2 C17 N4 120.9(2) . . ?
N4 C18 C18 112.9(2) . 3_766 ?
C17 N1 C1 107.17(19) . . ?
C17 N2 N3 122.02(18) . . ?
C17 N2 C6 108.07(18) . . ?
N3 N2 C6 129.90(18) . . ?
C15 N3 N2 113.62(18) . . ?
C17 N4 C18 119.7(2) . . ?

loop_
_geom_bond_atom_site_label_1
_geom_bond_atom_site_label_2
_geom_bond_distance
_geom_bond_site_symmetry_2
_geom_bond_publ_flag
C1 N1 1.381(3) . ?
C1 C6 1.395(3) . ?
C1 C2 1.520(3) . ?
C2 C3 1.516(4) . ?
C2 C4 1.521(4) . ?
C2 C5 1.525(4) . ?
C6 N2 1.417(3) . ?
C6 C7 1.427(3) . ?
C7 C14 1.361(3) . ?
C7 C8 1.487(3) . ?
C8 C9 1.376(4) . ?
C8 C13 1.378(4) . ?
C9 C10 1.385(4) . ?
C10 C11 1.366(5) . ?
C11 C12 1.365(5) . ?
C12 C13 1.378(4) . ?
C14 C15 1.421(3) . ?
C15 N3 1.307(3) . ?
C15 C16 1.488(3) . ?
C17 N1 1.316(3) . ?
C17 N2 1.348(3) . ?
C17 N4 1.358(3) . ?
C18 N4 1.446(3) . ?
C18 C18 1.520(5) 3_766 ?
N2 N3 1.372(2) . ?
